data_7150827
loop_
_publ_author_name
'Oelze, Benjamin'
'Albert, Dieter'
'Kirschning, Andreas'

_publ_section_title
;
 Synthetic and structural studies on macrocyclic amino cyclitols --
 conformational chameleons
;
_journal_issue 13
_journal_name_full 'Organic &amp; Biomolecular Chemistry'
_journal_page_first 2412
_journal_page_last 2425
_journal_paper_doi 10.1039/b716347a
_journal_volume 6
_journal_year 2008
_chemical_formula_sum 'C28 H40 F6 N2 O10'
_chemical_formula_weight 678.62
_chemical_melting_point 479.5(15)
_chemical_name_common
;
Acetic acid 1R,8S,9R,11R,13R,20R-9-acetoxy-11,22-bis-(2,2,2-
trifluoro-acetylamino)-2,7,14,19-tetraoxa-
tricyclo(18.3.1.08,13)tetracos-24-yl ester
;
_chemical_name_systematic
;
Acetic acid
1R,8S,9R,11R,13R,20R-9-acetoxy-11,22-bis-(2,2,2-trifluoro-acetylamino)-
2,7,14,19-tetraoxa-tricyclo[18.3.1.08,13]tetracos-24-yl ester
;
_space_group_IT_number 4
_symmetry_cell_setting monoclinic
_symmetry_space_group_name_Hall 'P 2yb'
_symmetry_space_group_name_H-M 'P 1 21 1'
_atom_sites_solution_hydrogens geom
_atom_sites_solution_primary direct
_atom_sites_solution_secondary difmap
_audit_creation_method SHELXL-97
_cell_angle_alpha 90.00
_cell_angle_beta 101.84(2)
_cell_angle_gamma 90.00
_cell_formula_units_Z 2
_cell_length_a 11.949(2)
_cell_length_b 9.313(1)
_cell_length_c 15.289(3)
_cell_measurement_reflns_used 4197
_cell_measurement_temperature 300(2)
_cell_measurement_theta_max 20.8
_cell_measurement_theta_min 2.55
_cell_volume 1665.2(5)
_computing_cell_refinement 'Stoe IPDS software'
_computing_data_collection 'Stoe IPDS software'
_computing_data_reduction 'Stoe IPDS software SHELXL-97'
_computing_molecular_graphics 'PLATON (Spek, 1990)'
_computing_structure_refinement 'SHELXL-97 (Sheldrick, 1997)'
_computing_structure_solution 'SHELXS-86 (Sheldrick, 1986)'
_diffrn_ambient_temperature 300(2)
_diffrn_measured_fraction_theta_full 0.986
_diffrn_measured_fraction_theta_max 0.986
_diffrn_measurement_device_type 'Stoe IPDS area detector diffractometer'
_diffrn_measurement_method '240 exposures, \D \f 1.5 \%'
_diffrn_radiation_monochromator graphite
_diffrn_radiation_source 'fine-focus sealed tube'
_diffrn_radiation_type MoK\a
_diffrn_radiation_wavelength 0.71073
_diffrn_reflns_av_R_equivalents 0.1031
_diffrn_reflns_av_sigmaI/netI 0.2538
_diffrn_reflns_limit_h_max 14
_diffrn_reflns_limit_h_min -14
_diffrn_reflns_limit_k_max 11
_diffrn_reflns_limit_k_min -11
_diffrn_reflns_limit_l_max 18
_diffrn_reflns_limit_l_min -18
_diffrn_reflns_number 24154
_diffrn_reflns_theta_full 26.22
_diffrn_reflns_theta_max 26.22
_diffrn_reflns_theta_min 2.42
_diffrn_standards_decay_% 0
_diffrn_standards_number 0
_exptl_absorpt_coefficient_mu 0.123
_exptl_absorpt_correction_type none
_exptl_crystal_colour colourless
_exptl_crystal_density_diffrn 1.353
_exptl_crystal_density_method 'not measured'
_exptl_crystal_description 'elongated || [010]'
_exptl_crystal_F_000 712
_exptl_crystal_size_max 0.44
_exptl_crystal_size_mid 0.22
_exptl_crystal_size_min 0.10
_refine_diff_density_max 0.272
_refine_diff_density_min -0.277
_refine_diff_density_rms 0.039
_refine_ls_abs_structure_details 'Flack H D (1983), Acta Cryst. A39, 876-881'
_refine_ls_abs_structure_Flack -0.1(10)
_refine_ls_extinction_method none
_refine_ls_goodness_of_fit_ref 0.588
_refine_ls_hydrogen_treatment mixed
_refine_ls_matrix_type full
_refine_ls_number_parameters 285
_refine_ls_number_reflns 6594
_refine_ls_number_restraints 6
_refine_ls_restrained_S_all 0.588
_refine_ls_R_factor_all 0.1769
_refine_ls_R_factor_gt 0.0447
_refine_ls_shift/su_max 0.001
_refine_ls_shift/su_mean 0.000
_refine_ls_structure_factor_coef Fsqd
_refine_ls_weighting_details 'calc w=1/[\s^2^(Fo^2^)+(0.0080P)^2^+0.0000P] where P=(Fo^2^+2Fc^2^)/3'
_refine_ls_weighting_scheme calc
_refine_ls_wR_factor_gt 0.0593
_refine_ls_wR_factor_ref 0.0730
_reflns_number_gt 1826
_reflns_number_total 6594
_reflns_threshold_expression >2sigma(I)
_cod_data_source_file b716347a.txt
_cod_data_source_block wart_oelze1i
_cod_depositor_comments
;
The following automatic conversions were performed:

'_chemical_melting_point' value ' 478 - 481 K ' was changed to
'479.5(15)' - the average value was taken and precision was
estimated.

Automatic conversion script
Id: cif_fix_values 1646 2011-03-28 12:23:43Z adriana 
;
_cod_original_sg_symbol_H-M 'P 21'
_cod_database_code 7150827

loop_
_symmetry_equiv_pos_as_xyz
'x, y, z'
'-x, y+1/2, -z'

loop_
_atom_site_label
_atom_site_type_symbol
_atom_site_fract_x
_atom_site_fract_y
_atom_site_fract_z
_atom_site_U_iso_or_equiv
_atom_site_adp_type
_atom_site_occupancy
_atom_site_symmetry_multiplicity
_atom_site_calc_flag
_atom_site_refinement_flags
_atom_site_disorder_assembly
_atom_site_disorder_group
F32 F -0.0451(4) 0.7116(8) -0.1498(3) 0.257(4) Uani 1 1 d . . .
F33 F -0.0037(6) 0.5939(6) -0.2435(4) 0.258(4) Uani 1 1 d . . .
F34 F 0.0695(3) 0.7718(6) -0.2145(3) 0.180(2) Uani 1 1 d . . .
F39 F 0.9784(3) 0.7230(5) 0.2587(2) 0.1424(18) Uani 1 1 d . . .
F40 F 1.0796(4) 0.5827(5) 0.2073(2) 0.1443(17) Uani 1 1 d . . .
F41 F 1.1541(4) 0.7175(5) 0.3076(3) 0.180(2) Uani 1 1 d . . .
O2 O 0.7972(2) 0.7145(4) 0.42247(19) 0.0532(9) Uani 1 1 d . . .
O7 O 0.5184(3) 0.7968(4) 0.13579(19) 0.0571(10) Uani 1 1 d . . .
O14 O 0.4020(2) 0.4429(4) 0.15333(19) 0.0532(9) Uani 1 1 d . . .
O19 O 0.6511(2) 0.2945(4) 0.37745(19) 0.0588(10) Uani 1 1 d . . .
O25 O 0.6290(2) 0.6425(4) 0.01969(19) 0.0560(10) Uani 1 1 d . . .
O28 O 0.7210(2) 0.4621(4) 0.1010(2) 0.0707(11) Uani 1 1 d . . .
O35 O 0.0973(3) 0.4745(4) -0.0838(3) 0.0933(14) Uani 1 1 d . . .
O42 O 1.1233(3) 0.4272(4) 0.3640(2) 0.0742(12) Uani 1 1 d . . .
O43 O 0.5917(2) 0.5692(4) 0.43690(19) 0.0576(10) Uani 1 1 d . . .
O46 O 0.5202(3) 0.4551(4) 0.5425(2) 0.0804(12) Uani 1 1 d . . .
N29 N 0.2221(3) 0.6572(5) -0.0858(3) 0.0506(12) Uani 1 1 d D . .
H1 H 0.209(3) 0.7632(13) -0.089(3) 0.077(18) Uiso 1 1 d D . .
N36 N 0.9651(3) 0.5440(5) 0.3892(2) 0.0563(13) Uani 1 1 d D . .
H2 H 0.920(3) 0.633(3) 0.380(2) 0.10(2) Uiso 1 1 d D . .
C1 C 0.7880(4) 0.6249(6) 0.4988(3) 0.0533(14) Uiso 1 1 d . . .
H3 H 0.7658 0.6820 0.5463 0.064 Uiso 1 1 calc R . .
C3 C 0.7327(4) 0.8453(5) 0.4150(3) 0.0599(15) Uiso 1 1 d . . .
H4 H 0.7600 0.9056 0.4667 0.072 Uiso 1 1 calc R . .
H5 H 0.6526 0.8243 0.4123 0.072 Uiso 1 1 calc R . .
C4 C 0.7467(4) 0.9203(5) 0.3329(3) 0.0530(13) Uiso 1 1 d . . .
H6 H 0.8279 0.9334 0.3358 0.064 Uiso 1 1 calc R . .
H7 H 0.7131 1.0150 0.3332 0.064 Uiso 1 1 calc R . .
C5 C 0.6953(4) 0.8490(6) 0.2425(3) 0.0634(16) Uiso 1 1 d . . .
H8 H 0.7221 0.8990 0.1951 0.076 Uiso 1 1 calc R . .
H9 H 0.7212 0.7503 0.2431 0.076 Uiso 1 1 calc R . .
C6 C 0.5670(4) 0.8520(6) 0.2240(3) 0.0635(16) Uiso 1 1 d . . .
H10 H 0.5401 0.7947 0.2685 0.076 Uiso 1 1 calc R . .
H11 H 0.5413 0.9499 0.2288 0.076 Uiso 1 1 calc R . .
C8 C 0.5105(4) 0.6462(6) 0.1329(3) 0.0465(13) Uiso 1 1 d . . .
H12 H 0.5718 0.6051 0.1786 0.056 Uiso 1 1 calc R . .
C9 C 0.5208(3) 0.5914(5) 0.0423(2) 0.0415(12) Uiso 1 1 d . . .
H13 H 0.5196 0.4862 0.0423 0.050 Uiso 1 1 calc R . .
C10 C 0.4258(3) 0.6474(5) -0.0311(3) 0.0471(13) Uiso 1 1 d . . .
H14 H 0.4285 0.7514 -0.0324 0.056 Uiso 1 1 calc R . .
H15 H 0.4364 0.6119 -0.0885 0.056 Uiso 1 1 calc R . .
C11 C 0.3129(3) 0.6003(5) -0.0157(3) 0.0437(12) Uiso 1 1 d . . .
H16 H 0.3097 0.4952 -0.0179 0.052 Uiso 1 1 calc R . .
C12 C 0.2968(3) 0.6501(5) 0.0770(3) 0.0486(13) Uiso 1 1 d . . .
H17 H 0.2935 0.7542 0.0784 0.058 Uiso 1 1 calc R . .
H18 H 0.2252 0.6129 0.0881 0.058 Uiso 1 1 calc R . .
C13 C 0.3955(3) 0.5973(5) 0.1496(3) 0.0442(13) Uiso 1 1 d . . .
H19 H 0.3856 0.6341 0.2076 0.053 Uiso 1 1 calc R . .
C15 C 0.3186(4) 0.3738(6) 0.1933(3) 0.0593(15) Uiso 1 1 d . . .
H20 H 0.2472 0.3636 0.1501 0.071 Uiso 1 1 calc R . .
H21 H 0.3043 0.4298 0.2434 0.071 Uiso 1 1 calc R . .
C16 C 0.3661(4) 0.2272(6) 0.2249(3) 0.0583(14) Uiso 1 1 d . . .
H22 H 0.3958 0.1820 0.1772 0.070 Uiso 1 1 calc R . .
H23 H 0.3042 0.1679 0.2367 0.070 Uiso 1 1 calc R . .
C17 C 0.4606(3) 0.2324(6) 0.3087(3) 0.0519(13) Uiso 1 1 d . . .
H24 H 0.4308 0.2776 0.3563 0.062 Uiso 1 1 calc R . .
H25 H 0.4821 0.1348 0.3272 0.062 Uiso 1 1 calc R . .
C18 C 0.5664(4) 0.3127(6) 0.2966(3) 0.0607(15) Uiso 1 1 d . . .
H26 H 0.5942 0.2744 0.2460 0.073 Uiso 1 1 calc R . .
H27 H 0.5492 0.4138 0.2859 0.073 Uiso 1 1 calc R . .
C20 C 0.7314(3) 0.4099(5) 0.3967(3) 0.0394(12) Uiso 1 1 d . . .
H28 H 0.7305 0.4670 0.3427 0.047 Uiso 1 1 calc R . .
C21 C 0.8483(4) 0.3455(5) 0.4292(3) 0.0492(14) Uiso 1 1 d . . .
H29 H 0.8698 0.2919 0.3808 0.059 Uiso 1 1 calc R . .
H30 H 0.8448 0.2785 0.4772 0.059 Uiso 1 1 calc R . .
C22 C 0.9406(4) 0.4584(5) 0.4631(3) 0.0523(13) Uiso 1 1 d D . .
H31 H 1.0108 0.4081 0.4912 0.063 Uiso 1 1 calc R . .
C23 C 0.9073(4) 0.5560(5) 0.5313(3) 0.0580(14) Uiso 1 1 d . . .
H32 H 0.9640 0.6316 0.5457 0.070 Uiso 1 1 calc R . .
H33 H 0.9072 0.5019 0.5855 0.070 Uiso 1 1 calc R . .
C24 C 0.7036(3) 0.5035(5) 0.4695(3) 0.0458(13) Uiso 1 1 d . . .
H34 H 0.6997 0.4435 0.5214 0.055 Uiso 1 1 calc R . .
C26 C 0.7225(4) 0.5641(6) 0.0542(3) 0.0571(16) Uiso 1 1 d . . .
C27 C 0.8239(4) 0.6204(6) 0.0197(3) 0.0790(18) Uiso 1 1 d . . .
H35 H 0.8421 0.7156 0.0423 0.118 Uiso 1 1 calc R . .
H36 H 0.8055 0.6230 -0.0444 0.118 Uiso 1 1 calc R . .
H37 H 0.8885 0.5586 0.0392 0.118 Uiso 1 1 calc R . .
C30 C 0.1248(5) 0.5875(7) -0.1099(3) 0.0588(15) Uiso 1 1 d . . .
C31 C 0.0330(6) 0.6683(8) -0.1763(4) 0.078(2) Uiso 1 1 d . . .
C37 C 1.0533(4) 0.5234(6) 0.3491(3) 0.0524(14) Uiso 1 1 d D . .
C38 C 1.0654(5) 0.6375(8) 0.2828(4) 0.0742(17) Uiso 1 1 d . . .
C44 C 0.5048(4) 0.5335(6) 0.4785(3) 0.0561(15) Uiso 1 1 d . . .
C45 C 0.3990(4) 0.6070(6) 0.4366(3) 0.0644(15) Uiso 1 1 d . . .
H38 H 0.4039 0.6366 0.3773 0.097 Uiso 1 1 calc R . .
H39 H 0.3883 0.6897 0.4714 0.097 Uiso 1 1 calc R . .
H40 H 0.3355 0.5427 0.4335 0.097 Uiso 1 1 calc R . .

loop_
_atom_site_aniso_label
_atom_site_aniso_U_11
_atom_site_aniso_U_22
_atom_site_aniso_U_33
_atom_site_aniso_U_23
_atom_site_aniso_U_13
_atom_site_aniso_U_12
F32 0.146(4) 0.480(11) 0.170(4) 0.185(6) 0.091(4) 0.199(6)
F33 0.339(8) 0.156(6) 0.176(5) -0.048(4) -0.186(6) 0.053(5)
F34 0.094(3) 0.224(6) 0.182(4) 0.126(4) -0.069(3) -0.028(3)
F39 0.127(3) 0.168(4) 0.157(3) 0.106(3) 0.085(3) 0.085(3)
F40 0.216(5) 0.146(4) 0.089(3) 0.020(3) 0.074(3) 0.043(3)
F41 0.149(4) 0.164(5) 0.200(5) 0.075(4) -0.031(3) -0.085(4)
O2 0.0434(19) 0.045(2) 0.072(2) -0.001(2) 0.0153(17) 0.0097(17)
O7 0.077(2) 0.038(2) 0.0445(19) -0.0028(17) -0.0147(17) -0.0002(19)
O14 0.047(2) 0.054(3) 0.055(2) 0.0156(19) 0.0016(15) -0.0009(19)
O19 0.0486(19) 0.058(3) 0.057(2) 0.0154(19) -0.0196(16) -0.0150(19)
O25 0.0387(18) 0.057(3) 0.069(2) 0.0202(19) 0.0047(16) 0.0067(17)
O28 0.042(2) 0.050(3) 0.113(3) 0.014(3) 0.0004(19) 0.009(2)
O35 0.062(2) 0.076(3) 0.126(3) 0.028(3) -0.019(2) -0.019(2)
O42 0.054(2) 0.085(3) 0.081(3) 0.009(2) 0.0073(18) 0.028(2)
O43 0.0287(17) 0.076(3) 0.072(2) 0.013(2) 0.0190(15) 0.0040(18)
O46 0.078(2) 0.088(3) 0.083(3) 0.005(3) 0.036(2) -0.003(2)
N29 0.030(2) 0.050(3) 0.061(3) 0.000(3) -0.0145(19) -0.001(2)
N36 0.037(2) 0.073(4) 0.060(3) 0.013(3) 0.013(2) 0.011(3)

loop_
_atom_type_symbol
_atom_type_description
_atom_type_scat_dispersion_real
_atom_type_scat_dispersion_imag
_atom_type_scat_source
C C 0.0033 0.0016 'International Tables Vol C Tables 4.2.6.8 and 6.1.1.4'
H H 0.0000 0.0000 'International Tables Vol C Tables 4.2.6.8 and 6.1.1.4'
F F 0.0171 0.0103 'International Tables Vol C Tables 4.2.6.8 and 6.1.1.4'
N N 0.0061 0.0033 'International Tables Vol C Tables 4.2.6.8 and 6.1.1.4'
O O 0.0106 0.0060 'International Tables Vol C Tables 4.2.6.8 and 6.1.1.4'

loop_
_geom_angle_atom_site_label_1
_geom_angle_atom_site_label_2
_geom_angle_atom_site_label_3
_geom_angle
_geom_angle_site_symmetry_1
_geom_angle_site_symmetry_3
_geom_angle_publ_flag
C3 O2 C1 115.0(3) . . ?
C8 O7 C6 113.2(3) . . ?
C15 O14 C13 115.5(4) . . ?
C20 O19 C18 114.3(3) . . ?
C26 O25 C9 115.3(4) . . ?
C44 O43 C24 118.0(4) . . ?
C30 N29 C11 120.5(5) . . ?
C37 N36 C22 125.3(4) . . ?
O2 C1 C24 110.1(4) . . ?
O2 C1 C23 106.1(4) . . ?
C24 C1 C23 107.4(4) . . ?
O2 C3 C4 108.5(4) . . ?
C3 C4 C5 117.7(4) . . ?
C6 C5 C4 111.4(4) . . ?
O7 C6 C5 111.6(4) . . ?
O7 C8 C9 110.5(4) . . ?
O7 C8 C13 110.6(4) . . ?
C9 C8 C13 107.5(4) . . ?
O25 C9 C8 110.2(3) . . ?
O25 C9 C10 105.9(3) . . ?
C8 C9 C10 112.0(4) . . ?
C11 C10 C9 110.4(4) . . ?
N29 C11 C10 109.9(4) . . ?
N29 C11 C12 110.6(4) . . ?
C10 C11 C12 110.2(3) . . ?
C13 C12 C11 110.4(4) . . ?
O14 C13 C8 105.2(4) . . ?
O14 C13 C12 112.2(3) . . ?
C8 C13 C12 111.9(4) . . ?
O14 C15 C16 107.1(4) . . ?
C15 C16 C17 113.8(4) . . ?
C18 C17 C16 114.0(4) . . ?
O19 C18 C17 107.2(4) . . ?
O19 C20 C24 110.3(4) . . ?
O19 C20 C21 107.8(4) . . ?
C24 C20 C21 108.5(3) . . ?
C20 C21 C22 113.0(4) . . ?
N36 C22 C23 109.4(4) . . ?
N36 C22 C21 110.9(4) . . ?
C23 C22 C21 112.0(4) . . ?
C22 C23 C1 112.7(4) . . ?
O43 C24 C20 108.4(3) . . ?
O43 C24 C1 107.1(4) . . ?
C20 C24 C1 114.6(4) . . ?
O28 C26 O25 123.6(5) . . ?
O28 C26 C27 126.8(5) . . ?
O25 C26 C27 109.5(5) . . ?
O35 C30 N29 128.9(6) . . ?
O35 C30 C31 116.5(6) . . ?
N29 C30 C31 114.5(6) . . ?
F32 C31 F33 108.0(7) . . ?
F32 C31 F34 106.1(7) . . ?
F33 C31 F34 98.1(6) . . ?
F32 C31 C30 117.2(6) . . ?
F33 C31 C30 110.9(6) . . ?
F34 C31 C30 114.6(6) . . ?
O42 C37 N36 126.6(5) . . ?
O42 C37 C38 119.6(5) . . ?
N36 C37 C38 113.8(5) . . ?
F41 C38 F39 106.9(7) . . ?
F41 C38 F40 103.8(6) . . ?
F39 C38 F40 103.4(5) . . ?
F41 C38 C37 113.5(5) . . ?
F39 C38 C37 116.4(5) . . ?
F40 C38 C37 111.7(6) . . ?
O46 C44 O43 121.4(5) . . ?
O46 C44 C45 127.9(5) . . ?
O43 C44 C45 110.7(5) . . ?

loop_
_geom_bond_atom_site_label_1
_geom_bond_atom_site_label_2
_geom_bond_distance
_geom_bond_site_symmetry_2
_geom_bond_publ_flag
F32 C31 1.162(7) . ?
F33 C31 1.243(7) . ?
F34 C31 1.252(7) . ?
F39 C38 1.301(6) . ?
F40 C38 1.305(6) . ?
F41 C38 1.287(6) . ?
O2 C3 1.433(5) . ?
O2 C1 1.458(5) . ?
O7 C8 1.406(5) . ?
O7 C6 1.449(5) . ?
O14 C15 1.426(5) . ?
O14 C13 1.441(5) . ?
O19 C20 1.430(5) . ?
O19 C18 1.438(5) . ?
O25 C26 1.348(6) . ?
O25 C9 1.483(4) . ?
O28 C26 1.191(5) . ?
O35 C30 1.195(6) . ?
O42 C37 1.215(5) . ?
O43 C44 1.366(6) . ?
O43 C24 1.461(4) . ?
O46 C44 1.204(5) . ?
N29 C30 1.316(6) . ?
N29 C11 1.458(5) . ?
N36 C37 1.338(5) . ?
N36 C22 1.460(5) . ?
C1 C24 1.520(6) . ?
C1 C23 1.550(6) . ?
C3 C4 1.476(5) . ?
C4 C5 1.542(5) . ?
C5 C6 1.500(5) . ?
C8 C9 1.506(5) . ?
C8 C13 1.519(5) . ?
C9 C10 1.516(5) . ?
C10 C11 1.482(5) . ?
C11 C12 1.541(5) . ?
C12 C13 1.525(5) . ?
C15 C16 1.519(6) . ?
C16 C17 1.525(5) . ?
C17 C18 1.513(5) . ?
C20 C24 1.503(5) . ?
C20 C21 1.508(5) . ?
C21 C22 1.536(6) . ?
C22 C23 1.497(5) . ?
C26 C27 1.512(6) . ?
C30 C31 1.530(7) . ?
C37 C38 1.496(7) . ?
C44 C45 1.464(6) . ?

loop_
_cod_related_entry_id
_cod_related_entry_database
_cod_related_entry_code
1 ChemSpider 26586770
